data_7222387
loop_
_publ_author_name
'Haslinger, Stefan'
'Lindhorst, Anja Cosima'
'K\"uck, Jens Wilhelm'
'Cokoja, Mirza'
'P\"othig, Alexander'
'K\"uhn, Fritz Elmar'

_publ_section_title
;
 Isocyanide Substitution Reactions at the Trans Labile Sites of an
 Iron(II) N-Heterocyclic Carbene Complex
;
_journal_name_full 'RSC Adv.'
_journal_paper_doi 10.1039/C5RA18270K
_journal_year 2015
_chemical_compound_source 'see text'
_chemical_formula_moiety 'C41 H35 Fe N9 O3, 2(F6 P)'
_chemical_formula_sum 'C41 H35 F12 Fe N9 O3 P2'
_chemical_formula_weight 1047.57
_space_group_IT_number 14
_symmetry_cell_setting monoclinic
_symmetry_Int_Tables_number 14
_symmetry_space_group_name_Hall '-P 2ybc'
_symmetry_space_group_name_H-M 'P 1 21/c 1'
_atom_sites_solution_hydrogens geom
_audit_update_record
;
2015-09-07 deposited with the CCDC.
2015-09-30 downloaded from the CCDC.
;
_cell_angle_alpha 90
_cell_angle_beta 96.721(1)
_cell_angle_gamma 90
_cell_formula_units_Z 4
_cell_length_a 8.0891(1)
_cell_length_b 21.8620(3)
_cell_length_c 24.9410(3)
_cell_measurement_reflns_used 9768
_cell_measurement_temperature 123
_cell_measurement_theta_max 26.3877
_cell_measurement_theta_min 2.4852
_cell_volume 4380.35(10)
_computing_publication_material 'PLATON (Spek, 2003)'
_computing_structure_refinement 'SHELXL-2013 (Sheldrick, 2013)'
_diffrn_ambient_temperature 123
_diffrn_detector ' CCD plate '
_diffrn_detector_area_resol_mean 16
_diffrn_measured_fraction_theta_full 0.991
_diffrn_measured_fraction_theta_max 0.987
_diffrn_measurement_device ' \k-geometry diffractometer '
_diffrn_measurement_device_type ' Bruker APEX-II CCD '
_diffrn_measurement_method ' phi- and omega-rotation '
_diffrn_radiation_monochromator 'MONTEL optic'
_diffrn_radiation_probe x-ray
_diffrn_radiation_source 'rotating anode FR591'
_diffrn_radiation_type MoK\a
_diffrn_radiation_wavelength 0.71073
_diffrn_reflns_av_R_equivalents 0.0315
_diffrn_reflns_av_sigmaI/netI 0.0227
_diffrn_reflns_limit_h_max 10
_diffrn_reflns_limit_h_min -10
_diffrn_reflns_limit_k_max 27
_diffrn_reflns_limit_k_min -27
_diffrn_reflns_limit_l_max 31
_diffrn_reflns_limit_l_min -31
_diffrn_reflns_number 44310
_diffrn_reflns_reduction_process
;
;
_diffrn_reflns_theta_full 25.24
_diffrn_reflns_theta_max 26.39
_diffrn_reflns_theta_min 1.24
_exptl_absorpt_coefficient_mu 0.520
_exptl_absorpt_correction_T_max 0.7454
_exptl_absorpt_correction_T_min 0.6557
_exptl_absorpt_correction_type multi-scan
_exptl_absorpt_process_details 'SADABS, Bruker, 2008b'
_exptl_crystal_colour yellow
_exptl_crystal_density_diffrn 1.589
_exptl_crystal_density_method 'Not Measured'
_exptl_crystal_description block
_exptl_crystal_F_000 2128
_exptl_crystal_size_max 0.529
_exptl_crystal_size_mid 0.245
_exptl_crystal_size_min 0.168
_refine_diff_density_max 1.093
_refine_diff_density_min -0.510
_refine_diff_density_rms 0.095
_refine_ls_extinction_method none
_refine_ls_goodness_of_fit_ref 1.031
_refine_ls_hydrogen_treatment constr
_refine_ls_matrix_type full
_refine_ls_number_parameters 616
_refine_ls_number_reflns 8851
_refine_ls_number_restraints 0
_refine_ls_restrained_S_all 1.031
_refine_ls_R_factor_all 0.0426
_refine_ls_R_factor_gt 0.0380
_refine_ls_shift/su_max 0.001
_refine_ls_shift/su_mean 0.000
_refine_ls_structure_factor_coef Fsqd
_refine_ls_weighting_details 'W=1/[\S^2^(FO^2^)+(0.0549P)^2^+4.5379P] WHERE P=(FO^2^+2FC^2^)/3'
_refine_ls_weighting_scheme calc
_refine_ls_wR_factor_gt 0.1016
_refine_ls_wR_factor_ref 0.1059
_reflns_number_gt 7998
_reflns_number_total 8851
_reflns_threshold_expression i>2\s(i)
_cod_data_source_file c5ra18270k2.cif
_cod_data_source_block compound_5b
_cod_original_sg_symbol_H-M 'P 21/c'
_cod_database_code 7222387

loop_
_symmetry_equiv_pos_site_id
_symmetry_equiv_pos_as_xyz
1 x,y,z
2 -x,1/2+y,1/2-z
3 -x,-y,-z
4 x,1/2-y,1/2+z

loop_
_atom_site_aniso_label
_atom_site_aniso_U_11
_atom_site_aniso_U_22
_atom_site_aniso_U_33
_atom_site_aniso_U_23
_atom_site_aniso_U_13
_atom_site_aniso_U_12
Fe1 0.0141(1) 0.0138(1) 0.0180(1) 0.0008(1) 0.0021(1) -0.0011(1)
P1 0.0277(3) 0.0257(3) 0.0237(3) -0.0013(2) -0.0020(2) -0.0028(2)
P2 0.0325(3) 0.0256(3) 0.0282(3) 0.0024(2) 0.0133(2) 0.0052(2)
O1 0.0271(8) 0.0279(8) 0.0224(7) -0.0025(6) 0.0064(6) -0.0014(6)
O2 0.0347(8) 0.0169(7) 0.0354(8) 0.0046(6) -0.0033(7) 0.0021(6)
O3 0.0375(10) 0.0227(8) 0.0772(14) 0.0163(8) 0.0086(9) 0.0086(7)
N1 0.0246(9) 0.0195(8) 0.0207(8) -0.0010(6) 0.0011(6) -0.0002(6)
F1 0.0552(9) 0.0446(8) 0.0316(7) 0.0032(6) -0.0095(6) -0.0276(7)
F2 0.0593(10) 0.0417(9) 0.0719(12) -0.0176(8) 0.0259(9) 0.0024(8)
N2 0.0238(9) 0.0199(8) 0.0233(8) 0.0035(6) 0.0070(7) 0.0024(6)
F3 0.0301(7) 0.0436(8) 0.0462(8) -0.0093(6) -0.0138(6) 0.0001(6)
N3 0.0171(8) 0.0148(7) 0.0256(8) 0.0001(6) 0.0016(6) -0.0002(6)
F4 0.0311(7) 0.0376(8) 0.0533(9) 0.0001(7) -0.0024(6) 0.0091(6)
N4 0.0148(8) 0.0201(8) 0.0323(9) 0.0055(7) 0.0015(7) -0.0016(6)
F5 0.0697(11) 0.0454(9) 0.0302(7) 0.0042(6) -0.0003(7) -0.0305(8)
N5 0.0191(8) 0.0223(8) 0.0288(9) 0.0026(7) -0.0033(7) -0.0043(6)
F6 0.0535(9) 0.0376(8) 0.0310(7) 0.0096(6) -0.0010(6) 0.0039(7)
N6 0.0280(9) 0.0232(9) 0.0273(9) 0.0005(7) -0.0066(7) -0.0006(7)
N7 0.0212(8) 0.0233(8) 0.0225(8) -0.0026(7) 0.0015(7) -0.0022(7)
N8 0.0243(9) 0.0193(8) 0.0220(8) 0.0029(6) 0.0044(7) 0.0016(7)
N9 0.0185(8) 0.0180(8) 0.0331(9) 0.0011(7) 0.0035(7) -0.0011(6)
C1 0.0178(9) 0.0144(8) 0.0221(9) 0.0036(7) 0.0023(7) 0.0025(7)
C2 0.0392(12) 0.0287(11) 0.0219(10) -0.0035(8) 0.0036(9) 0.0011(9)
C3 0.0384(12) 0.0309(11) 0.0224(10) 0.0008(8) 0.0104(9) 0.0031(9)
C4 0.0208(10) 0.0176(9) 0.0254(10) 0.0005(7) -0.0017(8) 0.0011(7)
C5 0.0315(12) 0.0255(11) 0.0297(11) -0.0042(8) -0.0059(9) -0.0031(9)
C6 0.0225(11) 0.0265(11) 0.0497(14) -0.0032(10) -0.0079(9) -0.0059(9)
C7 0.0188(10) 0.0261(11) 0.0488(14) 0.0002(9) 0.0058(9) -0.0040(8)
C8 0.0199(10) 0.0210(10) 0.0332(11) -0.0019(8) 0.0064(8) -0.0031(8)
C9 0.0235(10) 0.0228(10) 0.0302(11) 0.0068(8) 0.0094(8) -0.0005(8)
C10 0.0176(9) 0.0145(8) 0.0249(9) 0.0031(7) 0.0003(7) 0.0016(7)
C11 0.0152(10) 0.0297(11) 0.0471(13) 0.0088(10) 0.0005(9) -0.0058(8)
C12 0.0198(10) 0.0295(11) 0.0443(13) 0.0053(10) -0.0059(9) -0.0088(8)
C13 0.0182(9) 0.0244(10) 0.0269(10) -0.0003(8) -0.0070(7) -0.0037(7)
C14 0.0265(11) 0.0225(10) 0.0356(12) -0.0024(9) -0.0057(9) -0.0024(8)
C15 0.0264(11) 0.0332(12) 0.0343(12) -0.0106(9) -0.0056(9) 0.0004(9)
C16 0.0271(11) 0.0401(13) 0.0265(11) -0.0004(9) -0.0049(8) -0.0041(9)
C17 0.0318(12) 0.0296(11) 0.0288(11) 0.0038(9) -0.0073(9) -0.0030(9)
C18 0.0191(9) 0.0177(9) 0.0221(10) 0.0008(7) 0.0003(7) -0.0027(7)
C19 0.0166(9) 0.0272(10) 0.0176(9) -0.0016(7) 0.0009(7) 0.0000(7)
C20 0.0214(10) 0.0239(10) 0.0214(9) 0.0015(8) 0.0008(7) -0.0031(8)
C21 0.0224(10) 0.0210(9) 0.0227(10) -0.0012(7) -0.0003(7) -0.0002(7)
C22 0.0167(9) 0.0273(10) 0.0177(9) -0.0010(7) -0.0012(7) -0.0002(7)
C23 0.0256(10) 0.0243(10) 0.0245(10) 0.0026(8) 0.0037(8) -0.0038(8)
C24 0.0263(11) 0.0218(10) 0.0263(10) -0.0011(8) 0.0037(8) -0.0009(8)
C25 0.0316(11) 0.0305(11) 0.0292(11) -0.0055(9) 0.0091(9) 0.0009(9)
C26 0.0188(9) 0.0201(9) 0.0174(9) -0.0017(7) 0.0048(7) -0.0042(7)
C27 0.0252(10) 0.0166(9) 0.0234(10) 0.0034(7) 0.0042(8) 0.0023(7)
C28 0.0381(12) 0.0191(10) 0.0273(11) -0.0028(8) -0.0012(9) 0.0042(8)
C29 0.0379(12) 0.0236(10) 0.0268(11) 0.0006(8) -0.0058(9) 0.0038(9)
C30 0.0240(10) 0.0166(9) 0.0314(11) 0.0036(8) 0.0022(8) 0.0008(7)
C31 0.0350(12) 0.0184(10) 0.0291(11) -0.0032(8) 0.0015(9) 0.0009(8)
C32 0.0325(11) 0.0224(10) 0.0228(10) 0.0005(8) 0.0006(8) 0.0015(8)
C33 0.0465(14) 0.0248(11) 0.0379(13) 0.0113(9) -0.0038(10) 0.0030(10)
C34 0.0155(9) 0.0202(10) 0.0225(9) -0.0027(7) 0.0030(7) -0.0036(7)
C35 0.0186(9) 0.0148(9) 0.0346(11) 0.0010(8) 0.0031(8) 0.0005(7)
C36 0.0396(13) 0.0208(10) 0.0357(12) -0.0056(9) 0.0014(10) 0.0072(9)
C37 0.0425(14) 0.0310(12) 0.0326(12) 0.0031(9) 0.0043(10) 0.0119(10)
C38 0.0219(10) 0.0195(10) 0.0532(14) 0.0077(9) 0.0077(9) 0.0040(8)
C39 0.0422(14) 0.0175(10) 0.0614(17) -0.0121(10) -0.0062(12) 0.0056(9)
C40 0.0390(13) 0.0266(11) 0.0379(13) -0.0092(9) -0.0068(10) 0.0056(9)
C41 0.0388(15) 0.0474(16) 0.080(2) 0.0383(15) 0.0116(14) 0.0119(12)
F7 0.0605(9) 0.0276(7) 0.0392(8) 0.0024(6) 0.0177(7) 0.0134(6)
F8 0.0529(9) 0.0299(7) 0.0498(9) -0.0025(6) 0.0239(7) 0.0087(6)
F9 0.0684(10) 0.0319(7) 0.0377(8) 0.0069(6) 0.0222(7) 0.0047(7)
F10 0.0406(9) 0.0565(10) 0.0674(11) -0.0138(9) -0.0061(8) -0.0008(7)
F11 0.0774(12) 0.0432(9) 0.0424(9) 0.0039(7) 0.0325(8) 0.0024(8)
F12 0.0369(9) 0.0545(10) 0.0729(12) -0.0046(8) 0.0046(8) -0.0037(7)

loop_
_atom_site_label
_atom_site_type_symbol
_atom_site_thermal_displace_type
_atom_site_fract_x
_atom_site_fract_y
_atom_site_fract_z
_atom_site_occupancy
_atom_site_U_iso_or_equiv
_atom_site_calc_flag
_atom_site_refinement_flags
Fe1 Fe Uani 0.23765(3) 0.29480(2) 0.25953(2) 1.000 0.0153(1) d .
P1 P Uani 0.69522(7) 0.57150(3) 0.38160(2) 1.000 0.0261(2) d .
P2 P Uani 0.76122(7) 0.13845(3) 0.53658(2) 1.000 0.0280(2) d .
O1 O Uani -0.21805(18) 0.38510(7) 0.54106(6) 1.000 0.0255(4) d .
O2 O Uani 0.6579(2) -0.04571(6) 0.37815(6) 1.000 0.0296(4) d .
O3 O Uani -0.1204(2) 0.63846(8) 0.13212(9) 1.000 0.0457(6) d .
N1 N Uani 0.1646(2) 0.25057(7) 0.15426(7) 1.000 0.0217(5) d .
F1 F Uani 0.5453(2) 0.53752(7) 0.34559(6) 1.000 0.0450(5) d .
F2 F Uani 0.8236(2) 0.52199(7) 0.36366(8) 1.000 0.0562(6) d .
N2 N Uani 0.3981(2) 0.29672(7) 0.15735(7) 1.000 0.0220(5) d .
F3 F Uani 0.84356(17) 0.60523(7) 0.41780(6) 1.000 0.0414(4) d .
N3 N Uani 0.0233(2) 0.25040(7) 0.22822(7) 1.000 0.0192(4) d .
F4 F Uani 0.56666(17) 0.62024(7) 0.40051(6) 1.000 0.0413(5) d .
N4 N Uani 0.5573(2) 0.34658(8) 0.23330(7) 1.000 0.0225(5) d .
F5 F Uani 0.7261(2) 0.61404(7) 0.33179(6) 1.000 0.0489(5) d .
N5 N Uani 0.5429(2) 0.35426(8) 0.31827(7) 1.000 0.0239(5) d .
F6 F Uani 0.66367(19) 0.52882(7) 0.43175(6) 1.000 0.0412(5) d .
N6 N Uani 0.5100(2) 0.28773(8) 0.39000(7) 1.000 0.0269(5) d .
N7 N Uani 0.0983(2) 0.31917(8) 0.36522(7) 1.000 0.0224(5) d .
N8 N Uani 0.3967(2) 0.17307(7) 0.29567(7) 1.000 0.0217(5) d .
N9 N Uani 0.1029(2) 0.42058(7) 0.22644(7) 1.000 0.0232(5) d .
C1 C Uani 0.2802(2) 0.28116(8) 0.18790(8) 1.000 0.0181(5) d .
C2 C Uani 0.2111(3) 0.24747(10) 0.10228(9) 1.000 0.0299(6) d .
C3 C Uani 0.3572(3) 0.27652(10) 0.10387(9) 1.000 0.0300(6) d .
C4 C Uani 0.0215(2) 0.23184(9) 0.17653(8) 1.000 0.0216(6) d .
C5 C Uani -0.1061(3) 0.19862(10) 0.14854(9) 1.000 0.0297(7) d .
C6 C Uani -0.2418(3) 0.18454(10) 0.17519(10) 1.000 0.0339(7) d .
C7 C Uani -0.2441(3) 0.20325(10) 0.22794(10) 1.000 0.0311(7) d .
C8 C Uani -0.1099(2) 0.23586(9) 0.25342(9) 1.000 0.0244(6) d .
C9 C Uani 0.5377(3) 0.33617(9) 0.17504(8) 1.000 0.0250(6) d .
C10 C Uani 0.4573(2) 0.33207(8) 0.27189(8) 1.000 0.0192(5) d .
C11 C Uani 0.6980(3) 0.37863(10) 0.25522(10) 1.000 0.0309(7) d .
C12 C Uani 0.6888(3) 0.38374(10) 0.30810(10) 1.000 0.0320(7) d .
C13 C Uani 0.5027(2) 0.34531(9) 0.37250(8) 1.000 0.0239(6) d .
C14 C Uani 0.4692(3) 0.39569(10) 0.40292(9) 1.000 0.0289(6) d .
C15 C Uani 0.4367(3) 0.38547(11) 0.45539(9) 1.000 0.0320(7) d .
C16 C Uani 0.4402(3) 0.32607(11) 0.47484(9) 1.000 0.0319(7) d .
C17 C Uani 0.4779(3) 0.27910(11) 0.44105(9) 1.000 0.0309(7) d .
C18 C Uani 0.1618(2) 0.30879(9) 0.32696(8) 1.000 0.0198(5) d .
C19 C Uani 0.0199(2) 0.33677(9) 0.40996(8) 1.000 0.0206(5) d .
C20 C Uani 0.0072(2) 0.39854(9) 0.42167(8) 1.000 0.0224(6) d .
C21 C Uani -0.0725(2) 0.41691(9) 0.46539(8) 1.000 0.0223(6) d .
C22 C Uani -0.1371(2) 0.37289(9) 0.49748(8) 1.000 0.0208(5) d .
C23 C Uani -0.1240(3) 0.31077(10) 0.48522(8) 1.000 0.0247(6) d .
C24 C Uani -0.0467(3) 0.29249(9) 0.44130(8) 1.000 0.0248(6) d .
C25 C Uani -0.2296(3) 0.44763(10) 0.55686(9) 1.000 0.0300(6) d .
C26 C Uani 0.3343(2) 0.21892(9) 0.28227(7) 1.000 0.0186(5) d .
C27 C Uani 0.4704(3) 0.11852(9) 0.31654(8) 1.000 0.0216(6) d .
C28 C Uani 0.5526(3) 0.11816(10) 0.36830(9) 1.000 0.0286(6) d .
C29 C Uani 0.6181(3) 0.06365(10) 0.39021(9) 1.000 0.0302(6) d .
C30 C Uani 0.6012(3) 0.01034(9) 0.35970(9) 1.000 0.0241(6) d .
C31 C Uani 0.5247(3) 0.01194(9) 0.30693(9) 1.000 0.0277(6) d .
C32 C Uani 0.4569(3) 0.06582(9) 0.28515(8) 1.000 0.0261(6) d .
C33 C Uani 0.7174(3) -0.05054(11) 0.43461(10) 1.000 0.0371(7) d .
C34 C Uani 0.1523(2) 0.37214(9) 0.23878(8) 1.000 0.0193(5) d .
C35 C Uani 0.0400(2) 0.47547(9) 0.20321(9) 1.000 0.0227(6) d .
C36 C Uani -0.0172(3) 0.47551(10) 0.14899(10) 1.000 0.0323(7) d .
C37 C Uani -0.0742(3) 0.52917(11) 0.12378(10) 1.000 0.0354(7) d .
C38 C Uani -0.0720(3) 0.58284(10) 0.15351(10) 1.000 0.0313(7) d .
C39 C Uani -0.0209(3) 0.58169(10) 0.20862(12) 1.000 0.0413(8) d .
C40 C Uani 0.0361(3) 0.52832(10) 0.23407(10) 1.000 0.0354(7) d .
C41 C Uani -0.1767(4) 0.63995(14) 0.07541(14) 1.000 0.0550(10) d .
F7 F Uani 0.8226(2) 0.07295(6) 0.51842(6) 1.000 0.0415(5) d .
F8 F Uani 0.6994(2) 0.20455(6) 0.55542(6) 1.000 0.0428(5) d .
F9 F Uani 0.8076(2) 0.16728(6) 0.48179(6) 1.000 0.0447(5) d .
F10 F Uani 0.9407(2) 0.15153(8) 0.56609(7) 1.000 0.0558(6) d .
F11 F Uani 0.7039(2) 0.10803(7) 0.58949(6) 1.000 0.0523(6) d .
F12 F Uani 0.5770(2) 0.12556(8) 0.50607(8) 1.000 0.0549(6) d .
H2 H Uiso 0.15090 0.22850 0.07170 1.000 0.0360 c RU
H3 H Uiso 0.42090 0.28240 0.07460 1.000 0.0360 c RU
H5 H Uiso -0.10080 0.18590 0.11230 1.000 0.0360 c RU
H6 H Uiso -0.33280 0.16220 0.15730 1.000 0.0410 c RU
H7 H Uiso -0.33670 0.19390 0.24670 1.000 0.0370 c RU
H8 H Uiso -0.11210 0.24830 0.28980 1.000 0.0290 c RU
H9A H Uiso 0.52180 0.37600 0.15630 1.000 0.0300 c RU
H9B H Uiso 0.64090 0.31750 0.16470 1.000 0.0300 c RU
H11 H Uiso 0.78410 0.39400 0.23610 1.000 0.0370 c RU
H12 H Uiso 0.76670 0.40360 0.33380 1.000 0.0380 c RU
H14 H Uiso 0.46840 0.43580 0.38830 1.000 0.0350 c RU
H15 H Uiso 0.41240 0.41870 0.47780 1.000 0.0380 c RU
H16 H Uiso 0.41730 0.31770 0.51060 1.000 0.0380 c RU
H17 H Uiso 0.48130 0.23850 0.45480 1.000 0.0370 c RU
H20 H Uiso 0.05290 0.42820 0.39980 1.000 0.0270 c RU
H21 H Uiso -0.08280 0.45910 0.47330 1.000 0.0270 c RU
H23 H Uiso -0.16840 0.28090 0.50720 1.000 0.0300 c RU
H24 H Uiso -0.03920 0.25030 0.43260 1.000 0.0300 c RU
H25A H Uiso -0.28440 0.47140 0.52650 1.000 0.0450 c RU
H25B H Uiso -0.11760 0.46390 0.56740 1.000 0.0450 c RU
H25C H Uiso -0.29480 0.45040 0.58750 1.000 0.0450 c RU
H28 H Uiso 0.56430 0.15490 0.38880 1.000 0.0340 c RU
H29 H Uiso 0.67420 0.06280 0.42590 1.000 0.0360 c RU
H31 H Uiso 0.51880 -0.02420 0.28560 1.000 0.0330 c RU
H32 H Uiso 0.40210 0.06680 0.24930 1.000 0.0310 c RU
H33A H Uiso 0.74620 -0.09320 0.44340 1.000 0.0560 c RU
H33B H Uiso 0.63030 -0.03690 0.45610 1.000 0.0560 c RU
H33C H Uiso 0.81630 -0.02480 0.44280 1.000 0.0560 c RU
H36 H Uiso -0.01760 0.43860 0.12880 1.000 0.0390 c RU
H37 H Uiso -0.11440 0.52920 0.08640 1.000 0.0420 c RU
H39 H Uiso -0.02510 0.61820 0.22910 1.000 0.0500 c RU
H40 H Uiso 0.07170 0.52770 0.27170 1.000 0.0420 c RU
H41A H Uiso -0.08730 0.62580 0.05510 1.000 0.0830 c RU
H41B H Uiso -0.20740 0.68190 0.06460 1.000 0.0830 c RU
H41C H Uiso -0.27380 0.61320 0.06770 1.000 0.0830 c RU

loop_
_atom_type_symbol
_atom_type_description
_atom_type_scat_dispersion_real
_atom_type_scat_dispersion_imag
_atom_type_scat_source
C C 0.0033 0.0016 ' International Tables Vol C Tables 4.2.6.8 and 6.1.1.4'
H H 0.0000 0.0000 ' International Tables Vol C Tables 4.2.6.8 and 6.1.1.4'
F F 0.0171 0.0103 ' International Tables Vol C Tables 4.2.6.8 and 6.1.1.4'
Fe Fe 0.3463 0.8444 ' International Tables Vol C Tables 4.2.6.8 and 6.1.1.4'
N N 0.0061 0.0033 ' International Tables Vol C Tables 4.2.6.8 and 6.1.1.4'
O O 0.0106 0.0060 ' International Tables Vol C Tables 4.2.6.8 and 6.1.1.4'
P P 0.1023 0.0942 ' International Tables Vol C Tables 4.2.6.8 and 6.1.1.4'

loop_
_geom_angle_atom_site_label_1
_geom_angle_atom_site_label_2
_geom_angle_atom_site_label_3
_geom_angle
_geom_angle_publ_flag
N3 Fe1 C1 78.74(7) yes
N3 Fe1 C10 165.90(8) yes
N3 Fe1 C18 93.86(7) yes
N3 Fe1 C26 90.03(7) yes
N3 Fe1 C34 93.09(7) yes
C1 Fe1 C10 87.23(8) yes
C1 Fe1 C18 171.55(7) yes
C1 Fe1 C26 91.75(8) yes
C1 Fe1 C34 89.04(8) yes
C10 Fe1 C18 100.23(8) yes
C10 Fe1 C26 88.97(7) yes
C10 Fe1 C34 88.05(8) yes
C18 Fe1 C26 92.36(8) yes
C18 Fe1 C34 87.25(9) yes
C26 Fe1 C34 176.88(8) yes
F2 P1 F5 90.61(9) yes
F2 P1 F6 89.56(9) yes
F3 P1 F4 89.84(8) yes
F3 P1 F5 89.73(8) yes
F3 P1 F6 90.31(8) yes
F4 P1 F5 90.44(8) yes
F4 P1 F6 89.39(8) yes
F5 P1 F6 179.83(9) yes
F2 P1 F4 178.94(9) yes
F1 P1 F2 90.17(9) yes
F1 P1 F3 179.56(8) yes
F1 P1 F4 89.92(8) yes
F1 P1 F5 90.63(8) yes
F1 P1 F6 89.33(8) yes
F2 P1 F3 90.07(9) yes
F7 P2 F8 179.57(8) yes
F8 P2 F12 89.61(9) yes
F9 P2 F10 91.85(9) yes
F9 P2 F11 176.36(9) yes
F9 P2 F12 87.81(9) yes
F10 P2 F11 91.74(9) yes
F10 P2 F12 179.54(10) yes
F11 P2 F12 88.60(9) yes
F8 P2 F11 90.14(8) yes
F7 P2 F9 89.96(8) yes
F7 P2 F10 89.72(9) yes
F7 P2 F11 89.48(8) yes
F7 P2 F12 90.59(9) yes
F8 P2 F9 90.44(8) yes
F8 P2 F10 90.08(9) yes
C22 O1 C25 117.49(16) yes
C30 O2 C33 117.10(16) yes
C38 O3 C41 116.6(2) yes
C2 N1 C4 132.82(18) yes
C1 N1 C2 110.96(17) yes
C1 N1 C4 116.10(16) yes
C1 N2 C9 124.23(17) yes
C1 N2 C3 110.93(17) yes
C3 N2 C9 124.34(17) yes
Fe1 N3 C8 128.17(14) yes
Fe1 N3 C4 114.73(12) yes
C4 N3 C8 117.05(17) yes
C10 N4 C11 111.38(17) yes
C9 N4 C10 131.36(17) yes
C9 N4 C11 117.22(18) yes
C12 N5 C13 121.50(17) yes
C10 N5 C12 111.49(17) yes
C10 N5 C13 126.80(16) yes
C13 N6 C17 115.96(18) yes
C18 N7 C19 175.2(2) yes
C26 N8 C27 175.1(2) yes
C34 N9 C35 171.0(2) yes
Fe1 C1 N2 136.45(14) yes
Fe1 C1 N1 118.39(13) yes
N1 C1 N2 105.05(17) yes
N1 C2 C3 106.44(19) yes
N2 C3 C2 106.61(19) yes
N1 C4 C5 123.74(19) yes
N3 C4 C5 124.34(17) yes
N1 C4 N3 111.92(16) yes
C4 C5 C6 117.5(2) no
C5 C6 C7 119.5(2) no
C6 C7 C8 119.4(2) no
N3 C8 C7 122.2(2) yes
N2 C9 N4 112.69(17) yes
N4 C10 N5 103.36(15) yes
Fe1 C10 N5 130.23(14) yes
Fe1 C10 N4 126.22(14) yes
N4 C11 C12 107.0(2) yes
N5 C12 C11 106.7(2) yes
N5 C13 N6 115.46(17) yes
N5 C13 C14 119.17(18) yes
N6 C13 C14 125.28(19) yes
C13 C14 C15 117.5(2) no
C14 C15 C16 119.0(2) no
C15 C16 C17 118.6(2) no
N6 C17 C16 123.6(2) yes
Fe1 C18 N7 172.34(16) yes
N7 C19 C20 119.12(17) yes
C20 C19 C24 121.03(18) no
N7 C19 C24 119.84(18) yes
C19 C20 C21 119.93(18) no
C20 C21 C22 119.43(18) no
O1 C22 C21 124.91(18) yes
C21 C22 C23 120.16(18) no
O1 C22 C23 114.92(17) yes
C22 C23 C24 120.45(19) no
C19 C24 C23 118.99(19) no
Fe1 C26 N8 178.37(16) yes
N8 C27 C28 119.20(18) yes
N8 C27 C32 119.52(18) yes
C28 C27 C32 121.28(19) no
C27 C28 C29 119.5(2) no
C28 C29 C30 119.7(2) no
C29 C30 C31 120.17(19) no
O2 C30 C29 124.0(2) yes
O2 C30 C31 115.85(18) yes
C30 C31 C32 120.41(19) no
C27 C32 C31 118.89(19) no
Fe1 C34 N9 178.44(16) yes
N9 C35 C40 120.9(2) yes
N9 C35 C36 118.06(18) yes
C36 C35 C40 121.1(2) no
C35 C36 C37 120.2(2) no
C36 C37 C38 119.4(2) no
C37 C38 C39 119.8(2) no
O3 C38 C37 124.0(2) yes
O3 C38 C39 116.2(2) yes
C38 C39 C40 121.0(2) no
C35 C40 C39 118.4(2) no
C3 C2 H2 127.00 no
N1 C2 H2 127.00 no
N2 C3 H3 127.00 no
C2 C3 H3 127.00 no
C6 C5 H5 121.00 no
C4 C5 H5 121.00 no
C7 C6 H6 120.00 no
C5 C6 H6 120.00 no
C8 C7 H7 120.00 no
C6 C7 H7 120.00 no
N3 C8 H8 119.00 no
C7 C8 H8 119.00 no
N2 C9 H9B 109.00 no
N4 C9 H9A 109.00 no
N2 C9 H9A 109.00 no
H9A C9 H9B 108.00 no
N4 C9 H9B 109.00 no
N4 C11 H11 126.00 no
C12 C11 H11 127.00 no
C11 C12 H12 127.00 no
N5 C12 H12 127.00 no
C15 C14 H14 121.00 no
C13 C14 H14 121.00 no
C16 C15 H15 120.00 no
C14 C15 H15 121.00 no
C15 C16 H16 121.00 no
C17 C16 H16 121.00 no
C16 C17 H17 118.00 no
N6 C17 H17 118.00 no
C19 C20 H20 120.00 no
C21 C20 H20 120.00 no
C20 C21 H21 120.00 no
C22 C21 H21 120.00 no
C24 C23 H23 120.00 no
C22 C23 H23 120.00 no
C19 C24 H24 120.00 no
C23 C24 H24 121.00 no
O1 C25 H25C 109.00 no
O1 C25 H25B 109.00 no
O1 C25 H25A 109.00 no
H25B C25 H25C 109.00 no
H25A C25 H25B 110.00 no
H25A C25 H25C 109.00 no
C27 C28 H28 120.00 no
C29 C28 H28 120.00 no
C30 C29 H29 120.00 no
C28 C29 H29 120.00 no
C30 C31 H31 120.00 no
C32 C31 H31 120.00 no
C27 C32 H32 121.00 no
C31 C32 H32 121.00 no
H33A C33 H33B 110.00 no
O2 C33 H33A 109.00 no
O2 C33 H33B 109.00 no
O2 C33 H33C 109.00 no
H33A C33 H33C 109.00 no
H33B C33 H33C 109.00 no
C35 C36 H36 120.00 no
C37 C36 H36 120.00 no
C38 C37 H37 120.00 no
C36 C37 H37 120.00 no
C38 C39 H39 119.00 no
C40 C39 H39 120.00 no
C39 C40 H40 121.00 no
C35 C40 H40 121.00 no
H41B C41 H41C 109.00 no
O3 C41 H41A 110.00 no
O3 C41 H41B 109.00 no
O3 C41 H41C 110.00 no
H41A C41 H41B 109.00 no
H41A C41 H41C 109.00 no

loop_
_geom_bond_atom_site_label_1
_geom_bond_atom_site_label_2
_geom_bond_distance
_geom_bond_publ_flag
Fe1 N3 2.0595(17) yes
Fe1 C1 1.882(2) yes
Fe1 C10 1.9462(17) yes
Fe1 C18 1.882(2) yes
Fe1 C26 1.892(2) yes
Fe1 C34 1.876(2) yes
P1 F4 1.5982(16) yes
P1 F5 1.5948(16) yes
P1 F6 1.6047(16) yes
P1 F1 1.6044(17) yes
P1 F2 1.5997(17) yes
P1 F3 1.5954(16) yes
P2 F7 1.5984(15) yes
P2 F8 1.6168(15) yes
P2 F9 1.5892(16) yes
P2 F12 1.6167(18) yes
P2 F10 1.5752(17) yes
P2 F11 1.5943(16) yes
O1 C22 1.359(2) yes
O1 C25 1.429(3) yes
O2 C30 1.369(2) yes
O2 C33 1.438(3) yes
O3 C38 1.367(3) yes
O3 C41 1.435(4) yes
N1 C4 1.402(2) yes
N1 C1 1.357(2) yes
N1 C2 1.393(3) yes
N2 C9 1.448(3) yes
N2 C3 1.407(3) yes
N2 C1 1.333(2) yes
N3 C4 1.350(3) yes
N3 C8 1.347(2) yes
N4 C9 1.461(3) yes
N4 C10 1.365(2) yes
N4 C11 1.393(3) yes
N5 C12 1.394(3) yes
N5 C13 1.441(3) yes
N5 C10 1.366(3) yes
N6 C13 1.331(3) yes
N6 C17 1.342(3) yes
N7 C18 1.158(3) yes
N7 C19 1.400(3) yes
N8 C26 1.154(2) yes
N8 C27 1.406(3) yes
N9 C35 1.402(3) yes
N9 C34 1.161(2) yes
C2 C3 1.338(3) no
C4 C5 1.383(3) no
C5 C6 1.383(3) no
C6 C7 1.380(3) no
C7 C8 1.389(3) no
C11 C12 1.334(3) no
C13 C14 1.382(3) no
C14 C15 1.383(3) no
C15 C16 1.385(3) no
C16 C17 1.385(3) no
C19 C20 1.388(3) no
C19 C24 1.392(3) no
C20 C21 1.389(3) no
C21 C22 1.392(3) no
C22 C23 1.399(3) no
C23 C24 1.382(3) no
C27 C28 1.381(3) no
C27 C32 1.390(3) no
C28 C29 1.390(3) no
C29 C30 1.390(3) no
C30 C31 1.388(3) no
C31 C32 1.383(3) no
C35 C36 1.377(3) no
C35 C40 1.391(3) no
C36 C37 1.384(3) no
C37 C38 1.387(3) no
C38 C39 1.388(4) no
C39 C40 1.381(3) no
C2 H2 0.9500 no
C3 H3 0.9500 no
C5 H5 0.9500 no
C6 H6 0.9500 no
C7 H7 0.9500 no
C8 H8 0.9500 no
C9 H9B 0.9900 no
C9 H9A 0.9900 no
C11 H11 0.9500 no
C12 H12 0.9500 no
C14 H14 0.9500 no
C15 H15 0.9500 no
C16 H16 0.9500 no
C17 H17 0.9500 no
C20 H20 0.9500 no
C21 H21 0.9500 no
C23 H23 0.9500 no
C24 H24 0.9500 no
C25 H25B 0.9800 no
C25 H25A 0.9800 no
C25 H25C 0.9800 no
C28 H28 0.9500 no
C29 H29 0.9500 no
C31 H31 0.9500 no
C32 H32 0.9500 no
C33 H33A 0.9800 no
C33 H33B 0.9800 no
C33 H33C 0.9800 no
C36 H36 0.9500 no
C37 H37 0.9500 no
C39 H39 0.9500 no
C40 H40 0.9500 no
C41 H41B 0.9800 no
C41 H41C 0.9800 no
C41 H41A 0.9800 no

loop_
_geom_torsion_atom_site_label_1
_geom_torsion_atom_site_label_2
_geom_torsion_atom_site_label_3
_geom_torsion_atom_site_label_4
_geom_torsion
_geom_torsion_publ_flag
C1 Fe1 N3 C4 3.01(14) no
C1 Fe1 N3 C8 -179.82(17) no
C18 Fe1 N3 C4 178.87(14) no
C18 Fe1 N3 C8 -3.97(17) no
C26 Fe1 N3 C4 -88.77(14) no
C26 Fe1 N3 C8 88.40(17) no
C34 Fe1 N3 C4 91.42(14) no
C34 Fe1 N3 C8 -91.42(17) no
N3 Fe1 C1 N1 -1.67(14) no
N3 Fe1 C1 N2 174.1(2) no
C10 Fe1 C1 N1 176.89(15) no
C10 Fe1 C1 N2 -7.4(2) no
C26 Fe1 C1 N1 88.01(15) no
C26 Fe1 C1 N2 -96.2(2) no
C34 Fe1 C1 N1 -95.01(15) no
C34 Fe1 C1 N2 80.8(2) no
C1 Fe1 C10 N4 10.18(16) no
C1 Fe1 C10 N5 -175.67(18) no
C18 Fe1 C10 N4 -165.81(16) no
C18 Fe1 C10 N5 8.35(19) no
C26 Fe1 C10 N4 101.99(17) no
C26 Fe1 C10 N5 -83.86(18) no
C34 Fe1 C10 N4 -78.95(17) no
C34 Fe1 C10 N5 95.20(18) no
C25 O1 C22 C21 -3.6(3) no
C25 O1 C22 C23 177.59(18) no
C33 O2 C30 C29 8.8(3) no
C33 O2 C30 C31 -171.9(2) no
C41 O3 C38 C37 0.2(3) no
C41 O3 C38 C39 -178.8(2) no
C2 N1 C1 Fe1 176.65(14) no
C2 N1 C1 N2 -0.3(2) no
C4 N1 C1 Fe1 0.2(2) no
C4 N1 C1 N2 -176.81(15) no
C1 N1 C2 C3 0.0(2) no
C4 N1 C2 C3 175.7(2) no
C1 N1 C4 N3 2.4(2) no
C1 N1 C4 C5 -177.93(19) no
C2 N1 C4 N3 -173.13(19) no
C2 N1 C4 C5 6.5(3) no
C3 N2 C1 Fe1 -175.61(16) no
C3 N2 C1 N1 0.5(2) no
C9 N2 C1 Fe1 -3.4(3) no
C9 N2 C1 N1 172.75(17) no
C1 N2 C3 C2 -0.6(2) no
C9 N2 C3 C2 -172.76(19) no
C1 N2 C9 N4 12.6(3) no
C3 N2 C9 N4 -176.19(18) no
Fe1 N3 C4 N1 -3.7(2) no
Fe1 N3 C4 C5 176.66(16) no
C8 N3 C4 N1 178.83(16) no
C8 N3 C4 C5 -0.8(3) no
Fe1 N3 C8 C7 -177.10(15) no
C4 N3 C8 C7 0.0(3) no
C10 N4 C9 N2 -9.1(3) no
C11 N4 C9 N2 173.46(17) no
C9 N4 C10 Fe1 -4.1(3) no
C9 N4 C10 N5 -179.47(19) no
C11 N4 C10 Fe1 173.50(14) no
C11 N4 C10 N5 -1.9(2) no
C9 N4 C11 C12 178.85(18) no
C10 N4 C11 C12 0.9(2) no
C12 N5 C10 Fe1 -172.92(15) no
C12 N5 C10 N4 2.2(2) no
C13 N5 C10 Fe1 12.4(3) no
C13 N5 C10 N4 -172.48(17) no
C10 N5 C12 C11 -1.8(2) no
C13 N5 C12 C11 173.27(18) no
C10 N5 C13 N6 64.0(2) no
C10 N5 C13 C14 -119.4(2) no
C12 N5 C13 N6 -110.2(2) no
C12 N5 C13 C14 66.4(3) no
C17 N6 C13 N5 177.98(17) no
C17 N6 C13 C14 1.6(3) no
C13 N6 C17 C16 -0.5(3) no
N1 C2 C3 N2 0.3(2) no
N1 C4 C5 C6 -178.46(19) no
N3 C4 C5 C6 1.2(3) no
C4 C5 C6 C7 -0.7(3) no
C5 C6 C7 C8 -0.1(3) no
C6 C7 C8 N3 0.4(3) no
N4 C11 C12 N5 0.5(2) no
N5 C13 C14 C15 -177.85(19) no
N6 C13 C14 C15 -1.6(3) no
C13 C14 C15 C16 0.4(3) no
C14 C15 C16 C17 0.7(4) no
C15 C16 C17 N6 -0.6(4) no
N7 C19 C20 C21 178.98(16) no
C24 C19 C20 C21 0.2(3) no
N7 C19 C24 C23 -179.83(19) no
C20 C19 C24 C23 -1.1(3) no
C19 C20 C21 C22 0.8(3) no
C20 C21 C22 O1 -179.71(17) no
C20 C21 C22 C23 -1.0(3) no
O1 C22 C23 C24 178.97(19) no
C21 C22 C23 C24 0.1(3) no
C22 C23 C24 C19 0.9(3) no
N8 C27 C28 C29 176.6(2) no
C32 C27 C28 C29 -2.3(4) no
N8 C27 C32 C31 -177.6(2) no
C28 C27 C32 C31 1.3(4) no
C27 C28 C29 C30 0.5(4) no
C28 C29 C30 O2 -178.4(2) no
C28 C29 C30 C31 2.4(4) no
O2 C30 C31 C32 177.3(2) no
C29 C30 C31 C32 -3.4(4) no
C30 C31 C32 C27 1.6(4) no
N9 C35 C36 C37 -177.4(2) no
C40 C35 C36 C37 2.4(3) no
N9 C35 C40 C39 177.4(2) no
C36 C35 C40 C39 -2.4(3) no
C35 C36 C37 C38 0.5(4) no
C36 C37 C38 O3 177.8(2) no
C36 C37 C38 C39 -3.3(4) no
O3 C38 C39 C40 -177.7(2) no
C37 C38 C39 C40 3.3(4) no
C38 C39 C40 C35 -0.5(4) no
